data_7059892
loop_
_publ_author_name
'Mboyi, Cl\`eve D.'
'Daher, Ahmad'
'Khirzada, Neelab'
'Devillers, Charles H.'
'Cattey, H\'el\`ene'
'Fleurat-Lessard, Paul'
'Roger, Julien'
'Hierso, Jean-Cyrille'

_publ_section_title
;
 Synthesis and structural characterisation of bulky heptaaromatic
 (hetero)aryl o-substituted s-aryltetrazines
;
_journal_issue 35
_journal_name_full 'New Journal of Chemistry'
_journal_page_first 15235
_journal_page_last 15243
_journal_paper_doi 10.1039/D0NJ02338H
_journal_volume 44
_journal_year 2020
_chemical_formula_moiety 'C14 H6 Br4 N4'
_chemical_formula_sum 'C14 H6 Br4 N4'
_chemical_formula_weight 549.87
_space_group_crystal_system monoclinic
_space_group_IT_number 14
_space_group_name_Hall '-P 2yn'
_space_group_name_H-M_alt 'P 1 21/n 1'
_symmetry_space_group_name_Hall '-P 2yn'
_atom_sites_solution_hydrogens geom
_atom_sites_solution_primary dual
_audit_creation_date 2017-05-24
_audit_creation_method
;
Olex2 1.2
(compiled 2017.03.28 svn.r3405 for OlexSys, GUI svn.r5337)
;
_audit_update_record
;
2017-06-28 deposited with the CCDC.	2020-07-27 downloaded from the CCDC.
;
_cell_angle_alpha 90
_cell_angle_beta 96.1330(10)
_cell_angle_gamma 90
_cell_formula_units_Z 4
_cell_length_a 8.4013(7)
_cell_length_b 7.1404(6)
_cell_length_c 26.687(2)
_cell_measurement_reflns_used 9971
_cell_measurement_temperature 120
_cell_measurement_theta_max 27.66
_cell_measurement_theta_min 2.95
_cell_volume 1591.8(2)
_computing_cell_refinement 'SAINT V8.38A (Bruker, 2016)'
_computing_data_collection 'APEX3 (Bruker, 2015)'
_computing_data_reduction 'SAINT V8.38A (Bruker, 2016)'
_computing_molecular_graphics 'Olex2 (Dolomanov et al., 2009)'
_computing_publication_material 'Olex2 (Dolomanov et al., 2009)'
_computing_structure_refinement 'ShelXL (Sheldrick, 2015)'
_computing_structure_solution 'ShelXT (Sheldrick, 2015)'
_diffrn_ambient_temperature 120
_diffrn_detector 'CCD Plate'
_diffrn_detector_area_resol_mean '512 x 512'
_diffrn_detector_type APEX2
_diffrn_measured_fraction_theta_full 1.000
_diffrn_measured_fraction_theta_max 0.998
_diffrn_measurement_device '\k-geometry diffractometer'
_diffrn_measurement_device_type 'Bruker APEX-II CCD'
_diffrn_measurement_method '\f and \w scans''
_diffrn_radiation_collimation '0.6 mm'
_diffrn_radiation_monochromator graphite
_diffrn_radiation_probe x-ray
_diffrn_radiation_type MoK\a
_diffrn_radiation_wavelength 0.71073
_diffrn_radiation_xray_symbol K-L~3~
_diffrn_reflns_av_R_equivalents 0.0245
_diffrn_reflns_av_unetI/netI 0.0156
_diffrn_reflns_Laue_measured_fraction_full 1.000
_diffrn_reflns_Laue_measured_fraction_max 0.998
_diffrn_reflns_limit_h_max 9
_diffrn_reflns_limit_h_min -10
_diffrn_reflns_limit_k_max 9
_diffrn_reflns_limit_k_min -9
_diffrn_reflns_limit_l_max 34
_diffrn_reflns_limit_l_min -32
_diffrn_reflns_number 22972
_diffrn_reflns_point_group_measured_fraction_full 1.000
_diffrn_reflns_point_group_measured_fraction_max 0.998
_diffrn_reflns_theta_full 25.242
_diffrn_reflns_theta_max 27.682
_diffrn_reflns_theta_min 1.535
_diffrn_source 'X-ray tube'
_diffrn_source_target Mo
_diffrn_source_type 'Siemens KFF Mo 2K-180'
_diffrn_standards_number 0
_exptl_absorpt_coefficient_mu 10.113
_exptl_absorpt_correction_T_max 0.7456
_exptl_absorpt_correction_T_min 0.4371
_exptl_absorpt_correction_type multi-scan
_exptl_absorpt_process_details
'SADABS-2016/2 (Bruker,2016/2) was used for absorption correction. wR2(int) was 0.1386 before and 0.0353 after correction. The Ratio of minimum to maximum transmission is 0.5862. The \l/2 correction factor is Not present.'
_exptl_crystal_colour 'light red'
_exptl_crystal_colour_modifier light
_exptl_crystal_colour_primary red
_exptl_crystal_density_diffrn 2.295
_exptl_crystal_description prism
_exptl_crystal_F_000 1032
_exptl_crystal_size_max 0.4
_exptl_crystal_size_mid 0.35
_exptl_crystal_size_min 0.15
_refine_diff_density_max 0.496
_refine_diff_density_min -0.662
_refine_diff_density_rms 0.116
_refine_ls_extinction_method none
_refine_ls_goodness_of_fit_ref 1.152
_refine_ls_hydrogen_treatment constr
_refine_ls_matrix_type full
_refine_ls_number_parameters 199
_refine_ls_number_reflns 3710
_refine_ls_number_restraints 0
_refine_ls_restrained_S_all 1.152
_refine_ls_R_factor_all 0.0227
_refine_ls_R_factor_gt 0.0191
_refine_ls_shift/su_max 0.003
_refine_ls_shift/su_mean 0.000
_refine_ls_structure_factor_coef Fsqd
_refine_ls_weighting_details 'w=1/[\s^2^(Fo^2^)+(0.0226P)^2^+2.0483P] where P=(Fo^2^+2Fc^2^)/3'
_refine_ls_weighting_scheme calc
_refine_ls_wR_factor_gt 0.0476
_refine_ls_wR_factor_ref 0.0554
_reflns_Friedel_coverage 0.000
_reflns_number_gt 3382
_reflns_number_total 3710
_reflns_threshold_expression 'I > 2\s(I)'
_cod_data_source_file d0nj02338h2.cif
_cod_data_source_block Compound_2
_cod_depositor_comments 'Adding full bibliography for 7059892--7059896.cif.'
_cod_database_code 7059892
_shelx_shelxl_version_number 2014/7
_shelx_space_group_comment
;
The symmetry employed for this shelxl refinement is uniquely defined
by the following loop, which should always be used as a source of
symmetry information in preference to the above space-group names.
They are only intended as comments.
;
_shelx_estimated_absorpt_t_max 0.312
_shelx_estimated_absorpt_t_min 0.107
_olex2_refinement_description
;
1. Fixed Uiso
 At 1.2 times of:
  All C(H) groups
2.a Aromatic/amide H refined with riding coordinates:
 C13(H13), C11(H11), C12(H12), C4(H4), C2(H2), C3(H3)
;
_olex2_diffrn_ambient_temperature_device 'Oxford Cryosystems'
_olex2_submission_special_instructions 'No special instructions were received'

loop_
_space_group_symop_operation_xyz
'x, y, z'
'-x+1/2, y+1/2, -z+1/2'
'-x, -y, -z'
'x-1/2, -y-1/2, z-1/2'

loop_
_atom_site_label
_atom_site_type_symbol
_atom_site_fract_x
_atom_site_fract_y
_atom_site_fract_z
_atom_site_U_iso_or_equiv
_atom_site_adp_type
_atom_site_occupancy
_atom_site_site_symmetry_order
_atom_site_calc_flag
_atom_site_refinement_flags_posn
_atom_site_refinement_flags_adp
_atom_site_refinement_flags_occupancy
_atom_site_disorder_assembly
_atom_site_disorder_group
Br3 Br 0.13676(3) 0.15861(3) 0.58975(2) 0.02301(7) Uani 1 1 d . . . . .
Br2 Br 0.38343(3) 0.57371(3) 0.77799(2) 0.02266(7) Uani 1 1 d . . . . .
Br1 Br 0.61143(3) 1.06044(4) 0.63256(2) 0.02648(7) Uani 1 1 d . . . . .
Br4 Br 0.37526(3) 0.81118(4) 0.50223(2) 0.02795(7) Uani 1 1 d . . . . .
N1 N 0.2695(2) 0.7287(3) 0.65692(7) 0.0188(4) Uani 1 1 d . . . . .
N3 N 0.4648(2) 0.5153(3) 0.60525(8) 0.0204(4) Uani 1 1 d . . . . .
N2 N 0.2079(2) 0.6395(3) 0.61550(8) 0.0199(4) Uani 1 1 d . . . . .
N4 N 0.5258(2) 0.6029(3) 0.64686(8) 0.0210(4) Uani 1 1 d . . . . .
C6 C 0.4970(2) 0.8412(3) 0.71067(8) 0.0140(4) Uani 1 1 d . . . . .
C7 C 0.4282(3) 0.7172(3) 0.66902(8) 0.0141(4) Uani 1 1 d . . . . .
C8 C 0.3109(3) 0.5479(3) 0.58931(8) 0.0138(4) Uani 1 1 d . . . . .
C5 C 0.4771(3) 0.8036(3) 0.76084(8) 0.0155(4) Uani 1 1 d . . . . .
C9 C 0.2512(3) 0.4727(3) 0.53867(8) 0.0141(4) Uani 1 1 d . . . . .
C14 C 0.2749(3) 0.5736(3) 0.49518(9) 0.0166(4) Uani 1 1 d . . . . .
C13 C 0.2250(3) 0.5076(4) 0.44717(8) 0.0184(5) Uani 1 1 d . . . . .
H13 H 0.2411 0.5800 0.4183 0.022 Uiso 1 1 calc R . . . .
C1 C 0.5746(3) 1.0066(3) 0.70006(8) 0.0169(4) Uani 1 1 d . . . . .
C10 C 0.1741(3) 0.3005(3) 0.53210(8) 0.0161(4) Uani 1 1 d . . . . .
C11 C 0.1249(3) 0.2303(4) 0.48442(9) 0.0207(5) Uani 1 1 d . . . . .
H11 H 0.0734 0.1119 0.4807 0.025 Uiso 1 1 calc R . . . .
C12 C 0.1516(3) 0.3346(4) 0.44230(9) 0.0197(5) Uani 1 1 d . . . . .
H12 H 0.1190 0.2864 0.4096 0.024 Uiso 1 1 calc R . . . .
C4 C 0.5285(3) 0.9287(3) 0.79912(9) 0.0186(5) Uani 1 1 d . . . . .
H4 H 0.5146 0.9005 0.8332 0.022 Uiso 1 1 calc R . . . .
C2 C 0.6252(3) 1.1349(4) 0.73755(9) 0.0205(5) Uani 1 1 d . . . . .
H2 H 0.6761 1.2481 0.7295 0.025 Uiso 1 1 calc R . . . .
C3 C 0.6001(3) 1.0949(4) 0.78694(9) 0.0209(5) Uani 1 1 d . . . . .
H3 H 0.6325 1.1827 0.8128 0.025 Uiso 1 1 calc R . . . .

loop_
_atom_site_aniso_label
_atom_site_aniso_U_11
_atom_site_aniso_U_22
_atom_site_aniso_U_33
_atom_site_aniso_U_23
_atom_site_aniso_U_13
_atom_site_aniso_U_12
Br3 0.03360(14) 0.02030(12) 0.01596(12) -0.00005(9) 0.00650(9) -0.00950(10)
Br2 0.02985(13) 0.02122(13) 0.01772(12) -0.00036(9) 0.00634(9) -0.00924(10)
Br1 0.03535(15) 0.02623(14) 0.01836(12) 0.00410(9) 0.00523(10) -0.00943(10)
Br4 0.03991(16) 0.01867(13) 0.02650(13) 0.00166(10) 0.00922(11) -0.00940(10)
N1 0.0148(9) 0.0249(11) 0.0168(9) -0.0071(8) 0.0012(7) 0.0001(8)
N3 0.0175(10) 0.0228(10) 0.0206(10) -0.0081(8) 0.0006(8) 0.0018(8)
N2 0.0153(9) 0.0264(11) 0.0178(9) -0.0078(8) 0.0006(7) 0.0000(8)
N4 0.0169(10) 0.0243(11) 0.0214(10) -0.0086(8) -0.0006(8) 0.0031(8)
C6 0.0119(10) 0.0152(11) 0.0149(10) -0.0024(8) 0.0011(8) 0.0001(8)
C7 0.0150(10) 0.0143(10) 0.0132(10) 0.0002(8) 0.0024(8) -0.0022(8)
C8 0.0144(10) 0.0135(10) 0.0136(10) -0.0002(8) 0.0023(8) -0.0025(8)
C5 0.0128(10) 0.0159(11) 0.0179(11) -0.0011(8) 0.0029(8) -0.0013(8)
C9 0.0135(10) 0.0149(10) 0.0144(10) -0.0015(8) 0.0029(8) 0.0001(8)
C14 0.0157(10) 0.0160(11) 0.0187(11) -0.0002(9) 0.0049(8) -0.0002(8)
C13 0.0154(10) 0.0252(12) 0.0152(10) 0.0035(9) 0.0039(8) 0.0043(9)
C1 0.0157(10) 0.0204(11) 0.0148(10) 0.0001(9) 0.0023(8) -0.0012(9)
C10 0.0171(10) 0.0190(11) 0.0129(10) 0.0003(8) 0.0040(8) -0.0032(9)
C11 0.0193(11) 0.0237(12) 0.0193(11) -0.0044(9) 0.0023(9) -0.0073(9)
C12 0.0144(11) 0.0308(13) 0.0138(10) -0.0058(9) 0.0008(8) -0.0006(9)
C4 0.0165(11) 0.0237(12) 0.0156(10) -0.0040(9) 0.0027(8) -0.0006(9)
C2 0.0177(11) 0.0182(11) 0.0258(12) -0.0028(10) 0.0026(9) -0.0050(9)
C3 0.0180(11) 0.0233(12) 0.0210(11) -0.0084(10) 0.0006(9) -0.0034(9)

loop_
_atom_type_symbol
_atom_type_description
_atom_type_scat_dispersion_real
_atom_type_scat_dispersion_imag
_atom_type_scat_source
C C 0.0033 0.0016 'International Tables Vol C Tables 4.2.6.8 and 6.1.1.4'
H H 0.0000 0.0000 'International Tables Vol C Tables 4.2.6.8 and 6.1.1.4'
Br Br -0.2901 2.4595 'International Tables Vol C Tables 4.2.6.8 and 6.1.1.4'
N N 0.0061 0.0033 'International Tables Vol C Tables 4.2.6.8 and 6.1.1.4'

loop_
_geom_angle_atom_site_label_1
_geom_angle_atom_site_label_2
_geom_angle_atom_site_label_3
_geom_angle
_geom_angle_site_symmetry_1
_geom_angle_site_symmetry_3
_geom_angle_publ_flag
N2 N1 C7 117.35(19) . . ?
N4 N3 C8 117.21(19) . . ?
N1 N2 C8 116.80(19) . . ?
N3 N4 C7 117.17(19) . . ?
C5 C6 C7 121.8(2) . . ?
C5 C6 C1 117.7(2) . . ?
C1 C6 C7 120.3(2) . . ?
N1 C7 C6 116.11(19) . . ?
N4 C7 N1 124.8(2) . . ?
N4 C7 C6 119.06(19) . . ?
N3 C8 N2 125.1(2) . . ?
N3 C8 C9 116.49(19) . . ?
N2 C8 C9 118.37(19) . . ?
C6 C5 Br2 119.58(17) . . ?
C4 C5 Br2 118.86(17) . . ?
C4 C5 C6 121.5(2) . . ?
C14 C9 C8 120.2(2) . . ?
C10 C9 C8 122.63(19) . . ?
C10 C9 C14 117.1(2) . . ?
C9 C14 Br4 118.69(17) . . ?
C13 C14 Br4 118.89(18) . . ?
C13 C14 C9 122.4(2) . . ?
C14 C13 H13 120.7 . . ?
C12 C13 C14 118.6(2) . . ?
C12 C13 H13 120.7 . . ?
C6 C1 Br1 119.45(17) . . ?
C2 C1 Br1 118.77(18) . . ?
C2 C1 C6 121.8(2) . . ?
C9 C10 Br3 119.00(16) . . ?
C11 C10 Br3 119.46(18) . . ?
C11 C10 C9 121.5(2) . . ?
C10 C11 H11 120.3 . . ?
C12 C11 C10 119.4(2) . . ?
C12 C11 H11 120.3 . . ?
C13 C12 C11 120.9(2) . . ?
C13 C12 H12 119.5 . . ?
C11 C12 H12 119.5 . . ?
C5 C4 H4 120.4 . . ?
C3 C4 C5 119.1(2) . . ?
C3 C4 H4 120.4 . . ?
C1 C2 H2 120.6 . . ?
C3 C2 C1 118.9(2) . . ?
C3 C2 H2 120.6 . . ?
C4 C3 C2 120.9(2) . . ?
C4 C3 H3 119.6 . . ?
C2 C3 H3 119.6 . . ?

loop_
_geom_bond_atom_site_label_1
_geom_bond_atom_site_label_2
_geom_bond_distance
_geom_bond_site_symmetry_2
_geom_bond_publ_flag
Br3 C10 1.896(2) . ?
Br2 C5 1.897(2) . ?
Br1 C1 1.899(2) . ?
Br4 C14 1.895(2) . ?
N1 N2 1.331(3) . ?
N1 C7 1.340(3) . ?
N3 N4 1.329(3) . ?
N3 C8 1.337(3) . ?
N2 C8 1.340(3) . ?
N4 C7 1.338(3) . ?
C6 C7 1.488(3) . ?
C6 C5 1.393(3) . ?
C6 C1 1.393(3) . ?
C8 C9 1.490(3) . ?
C5 C4 1.390(3) . ?
C9 C14 1.398(3) . ?
C9 C10 1.393(3) . ?
C14 C13 1.387(3) . ?
C13 H13 0.9500 . ?
C13 C12 1.380(4) . ?
C1 C2 1.389(3) . ?
C10 C11 1.389(3) . ?
C11 H11 0.9500 . ?
C11 C12 1.387(3) . ?
C12 H12 0.9500 . ?
C4 H4 0.9500 . ?
C4 C3 1.385(3) . ?
C2 H2 0.9500 . ?
C2 C3 1.387(3) . ?
C3 H3 0.9500 . ?
